data_2311925
loop_
_publ_author_name
'Shakuntala, K.'
'Naveen, S.'
'Lokanath, N. K.'
'Suchetan, P. A.'
'Abdoh, M.'

_publ_section_title
;
 Different supramolecular architectures mediated by different weak
 interactions in the crystals of three
 N-aryl-2,5-dimethoxybenzenesulfonamides.
;
_journal_issue 'Pt 10'
_journal_name_full 'Acta crystallographica. Section C, Structural chemistry'
_journal_page_first 833
_journal_page_last 844
_journal_paper_doi 10.1107/S2053229617013195
_journal_volume 73
_journal_year 2017
_chemical_formula_iupac 'C14 H13 Cl2 N O4 S'
_chemical_formula_moiety 'C14 H13 Cl2 N O4 S'
_chemical_formula_sum 'C14 H13 Cl2 N O4 S'
_chemical_formula_weight 362.21
_chemical_name_systematic
;
<i>N</i>-(2,3-Dichlorophenyl)-2,5-dimethoxybenzenesulfonamide
;
_space_group_crystal_system triclinic
_space_group_IT_number 2
_space_group_name_Hall '-P 1'
_space_group_name_H-M_alt 'P -1'
_atom_sites_solution_hydrogens mixed
_audit_creation_method SHELXL-2016/4
_cell_angle_alpha 88.7330(10)
_cell_angle_beta 83.7530(10)
_cell_angle_gamma 66.3370(10)
_cell_formula_units_Z 4
_cell_length_a 9.7575(3)
_cell_length_b 11.0792(3)
_cell_length_c 15.5286(4)
_cell_measurement_reflns_used 143
_cell_measurement_temperature 296(2)
_cell_measurement_theta_max 64.6
_cell_measurement_theta_min 5.1
_cell_volume 1528.02(7)
_computing_cell_refinement
;
APEX2 and SAINT-Plus (Bruker, 2009)
;
_computing_data_collection
;
APEX2 (Bruker, 2009)
;
_computing_data_reduction
;
SAINT-Plus and XPREP (Bruker, 2009)
;
_computing_molecular_graphics
;
Mercury (Macrae <i>et al.</i>,  2008)
;
_computing_publication_material
;
SHELXL2016 (Sheldrick, 2015b)
;
_computing_structure_refinement
;
SHELXL2016 (Sheldrick, 2015b)
;
_computing_structure_solution
;
SHELXT2016 (Sheldrick, 2015a)
;
_diffrn_ambient_temperature 296(2)
_diffrn_measured_fraction_theta_full 0.978
_diffrn_measured_fraction_theta_max 0.978
_diffrn_measurement_device_type 'Bruker APEXII CCD area'
_diffrn_measurement_method 'phi and \f scans'
_diffrn_radiation_monochromator graphite
_diffrn_radiation_type CuK\a
_diffrn_radiation_wavelength 1.54178
_diffrn_reflns_av_R_equivalents 0.0382
_diffrn_reflns_limit_h_max 11
_diffrn_reflns_limit_h_min -11
_diffrn_reflns_limit_k_max 12
_diffrn_reflns_limit_k_min -12
_diffrn_reflns_limit_l_max 18
_diffrn_reflns_limit_l_min -17
_diffrn_reflns_number 17943
_diffrn_reflns_theta_full 64.549
_diffrn_reflns_theta_max 64.549
_diffrn_reflns_theta_min 5.135
_exptl_absorpt_coefficient_mu 5.263
_exptl_absorpt_correction_T_max 0.314
_exptl_absorpt_correction_T_min 0.286
_exptl_absorpt_correction_type multi-scan
_exptl_absorpt_process_details
;
(SADABS; Bruker, 2009)
;
_exptl_crystal_colour Colourless
_exptl_crystal_density_diffrn 1.575
_exptl_crystal_description Prism
_exptl_crystal_F_000 744
_exptl_crystal_size_max 0.280
_exptl_crystal_size_mid 0.250
_exptl_crystal_size_min 0.220
_refine_diff_density_max 0.352
_refine_diff_density_min -0.474
_refine_ls_extinction_method none
_refine_ls_goodness_of_fit_ref 1.030
_refine_ls_hydrogen_treatment mixed
_refine_ls_matrix_type full
_refine_ls_number_parameters 409
_refine_ls_number_reflns 5044
_refine_ls_number_restraints 2
_refine_ls_restrained_S_all 1.030
_refine_ls_R_factor_all 0.0333
_refine_ls_R_factor_gt 0.0328
_refine_ls_shift/su_max 0.001
_refine_ls_shift/su_mean 0.000
_refine_ls_structure_factor_coef Fsqd
_refine_ls_weighting_details 'w=1/[\s^2^(Fo^2^)+(0.0576P)^2^+0.8603P] where P=(Fo^2^+2Fc^2^)/3'
_refine_ls_weighting_scheme calc
_refine_ls_wR_factor_gt 0.0903
_refine_ls_wR_factor_ref 0.0909
_reflns_number_gt 4940
_reflns_number_total 5044
_reflns_threshold_expression 'I > 2\s(I)'
_cod_data_source_file yp3146sup1.cif
_cod_data_source_block I
_cod_database_code 2311925
_shelx_space_group_comment
;
The symmetry employed for this shelxl refinement is uniquely defined
by the following loop, which should always be used as a source of
symmetry information in preference to the above space-group names.
They are only intended as comments.
;
_shelx_estimated_absorpt_t_min 0.320
_shelx_estimated_absorpt_t_max 0.391

loop_
_space_group_symop_operation_xyz
'x, y, z'
'-x, -y, -z'

loop_
_atom_site_type_symbol
_atom_site_label
_atom_site_fract_x
_atom_site_fract_y
_atom_site_fract_z
_atom_site_U_iso_or_equiv
_atom_site_adp_type
_atom_site_calc_flag
_atom_site_occupancy
C C1 0.79129(18) 0.32961(17) 0.49002(11) 0.0140(4) Uani d 1
C C2 0.72234(19) 0.27920(17) 0.43435(11) 0.0138(3) Uani d 1
C C3 0.61624(19) 0.36781(18) 0.38476(11) 0.0166(4) Uani d 1
H H3 0.567070 0.337204 0.348241 0.020 Uiso calc 1
C C4 0.5845(2) 0.50066(18) 0.38998(11) 0.0177(4) Uani d 1
H H4 0.514885 0.558642 0.355994 0.021 Uiso calc 1
C C5 0.6540(2) 0.54947(17) 0.44477(12) 0.0167(4) Uani d 1
C C6 0.75744(19) 0.46390(17) 0.49623(11) 0.0153(4) Uani d 1
H H6 0.803261 0.495784 0.534162 0.018 Uiso calc 1
C C7 0.73623(19) 0.18199(17) 0.67699(11) 0.0144(3) Uani d 1
C C8 0.6264(2) 0.12930(16) 0.68777(11) 0.0149(4) Uani d 1
C C9 0.5165(2) 0.16888(18) 0.75880(12) 0.0176(4) Uani d 1
C C10 0.5106(2) 0.26307(19) 0.81767(12) 0.0209(4) Uani d 1
H H10 0.436471 0.289770 0.864609 0.025 Uiso calc 1
C C11 0.6167(2) 0.31698(19) 0.80561(12) 0.0214(4) Uani d 1
H H11 0.612130 0.381735 0.844297 0.026 Uiso calc 1
C C12 0.7295(2) 0.27653(18) 0.73723(12) 0.0179(4) Uani d 1
H H12 0.801249 0.312436 0.731295 0.022 Uiso calc 1
C C13 0.6971(2) 0.09176(19) 0.37678(13) 0.0215(4) Uani d 1
H H13A 0.590598 0.125342 0.393470 0.032 Uiso calc 1
H H13B 0.739700 -0.002505 0.380757 0.032 Uiso calc 1
H H13C 0.715742 0.115593 0.318213 0.032 Uiso calc 1
C C14 0.6932(2) 0.73400(19) 0.49390(13) 0.0251(4) Uani d 1
H H14A 0.673635 0.718712 0.554185 0.038 Uiso calc 1
H H14B 0.660802 0.826975 0.485083 0.038 Uiso calc 1
H H14C 0.799158 0.690523 0.476006 0.038 Uiso calc 1
C C15 0.2516(2) 0.42712(17) 0.11786(11) 0.0161(4) Uani d 1
C C16 0.1008(2) 0.50730(18) 0.14647(12) 0.0183(4) Uani d 1
C C17 0.0218(2) 0.60916(19) 0.09407(13) 0.0216(4) Uani d 1
H H17 -0.077853 0.663727 0.111956 0.026 Uiso calc 1
C C18 0.0898(2) 0.63065(18) 0.01516(12) 0.0200(4) Uani d 1
H H18 0.035428 0.699665 -0.018991 0.024 Uiso calc 1
C C19 0.2383(2) 0.54975(18) -0.01301(12) 0.0177(4) Uani d 1
C C20 0.3196(2) 0.44736(18) 0.03926(12) 0.0166(4) Uani d 1
H H20 0.419284 0.392966 0.021231 0.020 Uiso calc 1
C C21 0.2352(2) 0.13263(17) 0.15186(11) 0.0165(4) Uani d 1
C C22 0.12122(19) 0.09010(17) 0.18136(11) 0.0163(4) Uani d 1
C C23 0.0896(2) 0.00504(18) 0.13021(12) 0.0187(4) Uani d 1
C C24 0.1673(2) -0.0356(2) 0.04850(13) 0.0230(4) Uani d 1
H H24 0.146987 -0.093340 0.014623 0.028 Uiso calc 1
C C25 0.2752(2) 0.0110(2) 0.01808(12) 0.0234(4) Uani d 1
H H25 0.324888 -0.013438 -0.037411 0.028 Uiso calc 1
C C26 0.3103(2) 0.09332(19) 0.06894(12) 0.0203(4) Uani d 1
H H26 0.384279 0.122568 0.047788 0.024 Uiso calc 1
C C27 -0.1029(2) 0.5665(2) 0.26000(14) 0.0293(5) Uani d 1
H H27A -0.103004 0.652492 0.266439 0.044 Uiso calc 1
H H27B -0.127512 0.536458 0.315659 0.044 Uiso calc 1
H H27C -0.176127 0.570648 0.222166 0.044 Uiso calc 1
C C28 0.2364(2) 0.6599(2) -0.14688(13) 0.0258(4) Uani d 1
H H28A 0.147091 0.649240 -0.158210 0.039 Uiso calc 1
H H28B 0.299367 0.651818 -0.200299 0.039 Uiso calc 1
H H28C 0.209131 0.745364 -0.120892 0.039 Uiso calc 1
N N1 0.85352(17) 0.13286(15) 0.60840(9) 0.0141(3) Uani d 1
N N2 0.27083(18) 0.20936(16) 0.20939(10) 0.0190(3) Uani d 1
O O1 1.04786(13) 0.12823(12) 0.49395(8) 0.0179(3) Uani d 1
O O2 0.96577(14) 0.29929(12) 0.60929(8) 0.0181(3) Uani d 1
O O3 0.76485(14) 0.14672(12) 0.43328(8) 0.0179(3) Uani d 1
O O4 0.61333(15) 0.68333(12) 0.44419(9) 0.0223(3) Uani d 1
O O5 0.36419(16) 0.36091(14) 0.26542(9) 0.0268(3) Uani d 1
O O6 0.50078(14) 0.22685(13) 0.13344(9) 0.0238(3) Uani d 1
O O7 0.04338(15) 0.47663(14) 0.22377(9) 0.0250(3) Uani d 1
O O8 0.31633(15) 0.56055(13) -0.08919(9) 0.0248(3) Uani d 1
S S1 0.92927(4) 0.22078(4) 0.55147(3) 0.01297(12) Uani d 1
S S2 0.36214(5) 0.30307(4) 0.18441(3) 0.01833(13) Uani d 1
Cl CL1 0.62931(5) 0.01467(4) 0.61365(3) 0.01777(12) Uani d 1
Cl CL2 0.38522(5) 0.09954(5) 0.77489(3) 0.02456(13) Uani d 1
Cl CL3 0.02237(5) 0.14335(4) 0.28231(3) 0.01903(12) Uani d 1
Cl CL4 -0.04782(5) -0.05037(5) 0.16772(3) 0.02518(13) Uani d 1
H H1 0.859(3) 0.071(2) 0.5807(14) 0.021(6) Uiso d 1
H H2 0.210(3) 0.238(2) 0.2535(15) 0.029(6) Uiso d 1

loop_
_atom_site_aniso_label
_atom_site_aniso_U_11
_atom_site_aniso_U_22
_atom_site_aniso_U_33
_atom_site_aniso_U_12
_atom_site_aniso_U_13
_atom_site_aniso_U_23
C1 0.0105(8) 0.0169(9) 0.0137(8) -0.0052(7) 0.0008(6) 0.0020(7)
C2 0.0131(8) 0.0151(9) 0.0130(8) -0.0062(7) 0.0020(6) -0.0001(6)
C3 0.0139(9) 0.0245(10) 0.0127(8) -0.0093(7) -0.0010(7) 0.0010(7)
C4 0.0129(9) 0.0214(9) 0.0160(9) -0.0045(7) -0.0004(7) 0.0058(7)
C5 0.0141(9) 0.0154(9) 0.0180(9) -0.0048(7) 0.0042(7) 0.0028(7)
C6 0.0142(8) 0.0169(9) 0.0148(8) -0.0071(7) 0.0013(7) -0.0003(7)
C7 0.0135(8) 0.0141(8) 0.0142(8) -0.0039(7) -0.0029(7) 0.0044(7)
C8 0.0159(9) 0.0129(8) 0.0146(8) -0.0037(7) -0.0043(7) 0.0010(7)
C9 0.0137(9) 0.0188(9) 0.0198(9) -0.0062(7) -0.0019(7) 0.0030(7)
C10 0.0201(9) 0.0230(10) 0.0174(9) -0.0071(8) 0.0022(7) -0.0017(7)
C11 0.0244(10) 0.0228(9) 0.0172(9) -0.0098(8) -0.0013(7) -0.0043(7)
C12 0.0185(9) 0.0218(9) 0.0163(9) -0.0107(7) -0.0035(7) 0.0014(7)
C13 0.0223(10) 0.0237(10) 0.0235(10) -0.0139(8) -0.0041(8) -0.0038(8)
C14 0.0268(10) 0.0190(9) 0.0299(11) -0.0106(8) 0.0006(8) 0.0004(8)
C15 0.0171(9) 0.0167(9) 0.0171(9) -0.0092(7) -0.0037(7) 0.0009(7)
C16 0.0190(9) 0.0209(9) 0.0167(9) -0.0102(8) 0.0011(7) -0.0024(7)
C17 0.0162(9) 0.0203(9) 0.0247(10) -0.0038(7) -0.0005(7) -0.0025(7)
C18 0.0200(9) 0.0161(9) 0.0222(9) -0.0048(7) -0.0055(7) 0.0025(7)
C19 0.0195(9) 0.0188(9) 0.0156(9) -0.0087(7) -0.0009(7) -0.0001(7)
C20 0.0142(9) 0.0168(9) 0.0184(9) -0.0060(7) -0.0003(7) -0.0019(7)
C21 0.0147(9) 0.0173(9) 0.0173(9) -0.0058(7) -0.0047(7) 0.0062(7)
C22 0.0136(8) 0.0177(9) 0.0141(9) -0.0030(7) -0.0012(7) 0.0034(7)
C23 0.0141(9) 0.0200(9) 0.0212(9) -0.0062(7) -0.0022(7) 0.0034(7)
C24 0.0188(10) 0.0252(10) 0.0237(10) -0.0072(8) -0.0029(8) -0.0038(8)
C25 0.0189(10) 0.0306(11) 0.0166(9) -0.0066(8) 0.0019(7) -0.0030(8)
C26 0.0152(9) 0.0259(10) 0.0194(9) -0.0085(8) -0.0006(7) 0.0036(7)
C27 0.0203(10) 0.0394(12) 0.0240(10) -0.0096(9) 0.0069(8) -0.0059(9)
C28 0.0318(11) 0.0274(10) 0.0181(9) -0.0113(9) -0.0058(8) 0.0071(8)
N1 0.0178(8) 0.0123(7) 0.0131(7) -0.0073(6) -0.0009(6) -0.0002(6)
N2 0.0209(8) 0.0229(8) 0.0159(8) -0.0120(7) -0.0008(7) 0.0027(6)
O1 0.0123(6) 0.0178(6) 0.0206(6) -0.0040(5) 0.0020(5) -0.0006(5)
O2 0.0184(6) 0.0205(6) 0.0183(6) -0.0102(5) -0.0045(5) 0.0001(5)
O3 0.0209(7) 0.0158(6) 0.0193(6) -0.0093(5) -0.0043(5) -0.0018(5)
O4 0.0233(7) 0.0130(6) 0.0298(7) -0.0061(5) -0.0050(6) 0.0048(5)
O5 0.0321(8) 0.0355(8) 0.0219(7) -0.0210(7) -0.0118(6) 0.0037(6)
O6 0.0146(6) 0.0244(7) 0.0309(7) -0.0064(5) -0.0036(5) 0.0070(6)
O7 0.0213(7) 0.0302(7) 0.0194(7) -0.0081(6) 0.0054(5) 0.0013(6)
O8 0.0244(7) 0.0251(7) 0.0184(7) -0.0046(6) 0.0019(5) 0.0066(5)
S1 0.0106(2) 0.0143(2) 0.0140(2) -0.00506(17) -0.00134(16) 0.00094(16)
S2 0.0169(2) 0.0220(2) 0.0192(2) -0.01024(19) -0.00585(17) 0.00503(18)
CL1 0.0179(2) 0.0176(2) 0.0191(2) -0.00882(17) 0.00016(16) -0.00352(16)
CL2 0.0197(2) 0.0278(3) 0.0284(3) -0.01360(19) 0.00535(18) -0.00312(19)
CL3 0.0185(2) 0.0241(2) 0.0140(2) -0.00884(18) 0.00097(16) 0.00255(16)
CL4 0.0229(2) 0.0294(3) 0.0289(3) -0.0167(2) -0.00114(19) 0.00075(19)

loop_
_atom_type_symbol
_atom_type_description
_atom_type_scat_dispersion_real
_atom_type_scat_dispersion_imag
_atom_type_scat_source
C C 0.0181 0.0091 'International Tables Vol C Tables 4.2.6.8 and 6.1.1.4'
H H 0.0000 0.0000 'International Tables Vol C Tables 4.2.6.8 and 6.1.1.4'
N N 0.0311 0.0180 'International Tables Vol C Tables 4.2.6.8 and 6.1.1.4'
O O 0.0492 0.0322 'International Tables Vol C Tables 4.2.6.8 and 6.1.1.4'
S S 0.3331 0.5567 'International Tables Vol C Tables 4.2.6.8 and 6.1.1.4'
Cl Cl 0.3639 0.7018 'International Tables Vol C Tables 4.2.6.8 and 6.1.1.4'

loop_
_geom_angle_atom_site_label_1
_geom_angle_atom_site_label_2
_geom_angle_atom_site_label_3
_geom_angle
C6 C1 C2 121.75(16)
C6 C1 S1 118.61(13)
C2 C1 S1 119.61(13)
O3 C2 C3 125.21(16)
O3 C2 C1 116.56(15)
C3 C2 C1 118.22(16)
C4 C3 C2 119.98(17)
C4 C3 H3 120.0
C2 C3 H3 120.0
C3 C4 C5 121.36(16)
C3 C4 H4 119.3
C5 C4 H4 119.3
O4 C5 C4 116.00(16)
O4 C5 C6 124.16(17)
C4 C5 C6 119.84(17)
C5 C6 C1 118.82(16)
C5 C6 H6 120.6
C1 C6 H6 120.6
C12 C7 C8 118.53(16)
C12 C7 N1 122.38(16)
C8 C7 N1 119.01(16)
C9 C8 C7 119.98(16)
C9 C8 CL1 120.23(14)
C7 C8 CL1 119.79(14)
C10 C9 C8 120.87(17)
C10 C9 CL2 118.87(14)
C8 C9 CL2 120.26(14)
C9 C10 C11 118.90(17)
C9 C10 H10 120.5
C11 C10 H10 120.5
C12 C11 C10 121.32(17)
C12 C11 H11 119.3
C10 C11 H11 119.3
C11 C12 C7 120.34(17)
C11 C12 H12 119.8
C7 C12 H12 119.8
O3 C13 H13A 109.5
O3 C13 H13B 109.5
H13A C13 H13B 109.5
O3 C13 H13C 109.5
H13A C13 H13C 109.5
H13B C13 H13C 109.5
O4 C14 H14A 109.5
O4 C14 H14B 109.5
H14A C14 H14B 109.5
O4 C14 H14C 109.5
H14A C14 H14C 109.5
H14B C14 H14C 109.5
C20 C15 C16 121.30(16)
C20 C15 S2 118.10(14)
C16 C15 S2 120.52(14)
O7 C16 C17 125.23(17)
O7 C16 C15 116.58(16)
C17 C16 C15 118.19(17)
C16 C17 C18 120.85(17)
C16 C17 H17 119.6
C18 C17 H17 119.6
C19 C18 C17 120.49(17)
C19 C18 H18 119.8
C17 C18 H18 119.8
O8 C19 C18 125.77(17)
O8 C19 C20 114.88(16)
C18 C19 C20 119.35(17)
C15 C20 C19 119.82(17)
C15 C20 H20 120.1
C19 C20 H20 120.1
C26 C21 C22 118.78(17)
C26 C21 N2 123.58(16)
C22 C21 N2 117.60(16)
C23 C22 C21 120.22(16)
C23 C22 CL3 120.58(14)
C21 C22 CL3 119.20(14)
C24 C23 C22 120.42(17)
C24 C23 CL4 119.42(15)
C22 C23 CL4 120.16(14)
C25 C24 C23 119.22(18)
C25 C24 H24 120.4
C23 C24 H24 120.4
C24 C25 C26 121.03(18)
C24 C25 H25 119.5
C26 C25 H25 119.5
C25 C26 C21 120.24(17)
C25 C26 H26 119.9
C21 C26 H26 119.9
O7 C27 H27A 109.5
O7 C27 H27B 109.5
H27A C27 H27B 109.5
O7 C27 H27C 109.5
H27A C27 H27C 109.5
H27B C27 H27C 109.5
O8 C28 H28A 109.5
O8 C28 H28B 109.5
H28A C28 H28B 109.5
O8 C28 H28C 109.5
H28A C28 H28C 109.5
H28B C28 H28C 109.5
C7 N1 S1 125.25(13)
C7 N1 H1 118.2(17)
S1 N1 H1 110.6(16)
C21 N2 S2 126.87(13)
C21 N2 H2 115.7(17)
S2 N2 H2 111.1(17)
C2 O3 C13 118.04(14)
C5 O4 C14 116.87(14)
C16 O7 C27 117.73(15)
C19 O8 C28 117.19(15)
O2 S1 O1 118.72(7)
O2 S1 N1 108.83(8)
O1 S1 N1 105.14(8)
O2 S1 C1 107.29(8)
O1 S1 C1 108.95(8)
N1 S1 C1 107.44(8)
O5 S2 O6 119.88(8)
O5 S2 N2 104.30(8)
O6 S2 N2 108.76(8)
O5 S2 C15 109.31(8)
O6 S2 C15 107.38(8)
N2 S2 C15 106.49(8)

loop_
_geom_bond_atom_site_label_1
_geom_bond_atom_site_label_2
_geom_bond_distance
C1 C6 1.392(3)
C1 C2 1.400(2)
C1 S1 1.7615(17)
C2 O3 1.356(2)
C2 C3 1.397(2)
C3 C4 1.379(3)
C3 H3 0.9300
C4 C5 1.385(3)
C4 H4 0.9300
C5 O4 1.373(2)
C5 C6 1.389(3)
C6 H6 0.9300
C7 C12 1.397(3)
C7 C8 1.406(3)
C7 N1 1.414(2)
C8 C9 1.395(3)
C8 CL1 1.7225(17)
C9 C10 1.382(3)
C9 CL2 1.7335(18)
C10 C11 1.384(3)
C10 H10 0.9300
C11 C12 1.382(3)
C11 H11 0.9300
C12 H12 0.9300
C13 O3 1.432(2)
C13 H13A 0.9600
C13 H13B 0.9600
C13 H13C 0.9600
C14 O4 1.421(2)
C14 H14A 0.9600
C14 H14B 0.9600
C14 H14C 0.9600
C15 C20 1.383(3)
C15 C16 1.406(3)
C15 S2 1.7637(18)
C16 O7 1.363(2)
C16 C17 1.388(3)
C17 C18 1.391(3)
C17 H17 0.9300
C18 C19 1.390(3)
C18 H18 0.9300
C19 O8 1.366(2)
C19 C20 1.397(3)
C20 H20 0.9300
C21 C26 1.396(3)
C21 C22 1.403(3)
C21 N2 1.407(2)
C22 C23 1.391(3)
C22 CL3 1.7294(18)
C23 C24 1.389(3)
C23 CL4 1.7287(18)
C24 C25 1.384(3)
C24 H24 0.9300
C25 C26 1.384(3)
C25 H25 0.9300
C26 H26 0.9300
C27 O7 1.433(2)
C27 H27A 0.9600
C27 H27B 0.9600
C27 H27C 0.9600
C28 O8 1.429(2)
C28 H28A 0.9600
C28 H28B 0.9600
C28 H28C 0.9600
N1 S1 1.6354(15)
N1 H1 0.79(2)
N2 S2 1.6346(16)
N2 H2 0.83(2)
O1 S1 1.4323(13)
O2 S1 1.4290(13)
O5 S2 1.4299(15)
O6 S2 1.4315(14)

loop_
_geom_hbond_atom_site_label_D
_geom_hbond_atom_site_label_H
_geom_hbond_atom_site_label_A
_geom_hbond_site_symmetry_A
_geom_hbond_distance_DH
_geom_hbond_distance_HA
_geom_hbond_distance_DA
_geom_hbond_angle_DHA
C12 H12 O2 5_555 0.93 2.31 2.9620 126
C26 H26 O6 5_555 0.93 2.42 3.0533 125
N1 H1 O1 2_756 0.79 2.31 3.0750 163
C3 H3 O5 5_555 0.93 2.40 3.2616 154
C14 H14B Cl1 1_565 0.96 2.82 3.459(2) 125
C14 H14C O2 2_766 0.96 2.56 3.414(3) 148
C4 H4 Cg 2_666 0.93 2.82 3.7011 159

loop_
_geom_torsion_atom_site_label_1
_geom_torsion_atom_site_label_2
_geom_torsion_atom_site_label_3
_geom_torsion_atom_site_label_4
_geom_torsion
C6 C1 C2 O3 179.57(15)
S1 C1 C2 O3 1.7(2)
C6 C1 C2 C3 -0.5(2)
S1 C1 C2 C3 -178.32(12)
O3 C2 C3 C4 -178.60(16)
C1 C2 C3 C4 1.5(2)
C2 C3 C4 C5 -1.1(3)
C3 C4 C5 O4 179.90(16)
C3 C4 C5 C6 -0.4(3)
O4 C5 C6 C1 -178.96(15)
C4 C5 C6 C1 1.4(2)
C2 C1 C6 C5 -0.9(2)
S1 C1 C6 C5 176.94(13)
C12 C7 C8 C9 -1.8(2)
N1 C7 C8 C9 175.04(15)
C12 C7 C8 CL1 178.86(13)
N1 C7 C8 CL1 -4.3(2)
C7 C8 C9 C10 2.2(3)
CL1 C8 C9 C10 -178.45(14)
C7 C8 C9 CL2 -177.43(13)
CL1 C8 C9 CL2 1.9(2)
C8 C9 C10 C11 -0.6(3)
CL2 C9 C10 C11 179.01(14)
C9 C10 C11 C12 -1.3(3)
C10 C11 C12 C7 1.7(3)
C8 C7 C12 C11 -0.1(3)
N1 C7 C12 C11 -176.87(16)
C20 C15 C16 O7 178.22(16)
S2 C15 C16 O7 -5.2(2)
C20 C15 C16 C17 -0.8(3)
S2 C15 C16 C17 175.75(14)
O7 C16 C17 C18 -178.53(18)
C15 C16 C17 C18 0.4(3)
C16 C17 C18 C19 0.4(3)
C17 C18 C19 O8 179.51(18)
C17 C18 C19 C20 -0.8(3)
C16 C15 C20 C19 0.4(3)
S2 C15 C20 C19 -176.25(13)
O8 C19 C20 C15 -179.87(16)
C18 C19 C20 C15 0.4(3)
C26 C21 C22 C23 3.2(3)
N2 C21 C22 C23 -174.65(15)
C26 C21 C22 CL3 -177.51(13)
N2 C21 C22 CL3 4.7(2)
C21 C22 C23 C24 -1.9(3)
CL3 C22 C23 C24 178.79(14)
C21 C22 C23 CL4 178.47(13)
CL3 C22 C23 CL4 -0.8(2)
C22 C23 C24 C25 -0.8(3)
CL4 C23 C24 C25 178.80(15)
C23 C24 C25 C26 2.3(3)
C24 C25 C26 C21 -1.0(3)
C22 C21 C26 C25 -1.7(3)
N2 C21 C26 C25 175.94(17)
C12 C7 N1 S1 -39.4(2)
C8 C7 N1 S1 143.86(14)
C26 C21 N2 S2 20.3(3)
C22 C21 N2 S2 -161.97(14)
C3 C2 O3 C13 0.4(2)
C1 C2 O3 C13 -179.69(15)
C4 C5 O4 C14 -174.43(16)
C6 C5 O4 C14 5.9(2)
C17 C16 O7 C27 -9.1(3)
C15 C16 O7 C27 171.97(17)
C18 C19 O8 C28 -3.1(3)
C20 C19 O8 C28 177.26(16)
C7 N1 S1 O2 48.38(16)
C7 N1 S1 O1 176.57(14)
C7 N1 S1 C1 -67.49(16)
C6 C1 S1 O2 9.03(15)
C2 C1 S1 O2 -173.06(13)
C6 C1 S1 O1 -120.68(13)
C2 C1 S1 O1 57.23(15)
C6 C1 S1 N1 125.91(14)
C2 C1 S1 N1 -56.18(15)
C21 N2 S2 O5 178.51(15)
C21 N2 S2 O6 -52.47(17)
C21 N2 S2 C15 62.96(17)
C20 C15 S2 O5 119.90(15)
C16 C15 S2 O5 -56.78(17)
C20 C15 S2 O6 -11.61(17)
C16 C15 S2 O6 171.71(14)
C20 C15 S2 N2 -127.97(15)
C16 C15 S2 N2 55.35(17)
